data_7011357
loop_
_publ_author_name
'Yoshikawa, Hirofumi'
'Nishikiori, Shin-ichi'
'Watanabe, Tokuko'
'Ishida, Toshimasa'
'Watanabe, Go'
'Murakami, Makoto'
'Suwinska, Kinga'
'Luboradzki, Roman'
'Lipkowski, Janusz'

_publ_section_title
;
 Polycyano--polycadmate host clathrates including a methylviologen
 dication. Syntheses, crystal structures and photo-induced reduction of
 methylviologen dication
;
_journal_issue 9
_journal_name_full 'Journal of the Chemical Society, Dalton Transactions'
_journal_page_first 1907
_journal_paper_doi 10.1039/b111059d
_journal_year 2002
_chemical_formula_structural Cd5(C12N12)(C12N2H14)(C1N1O2H3)2(O1H2)
_chemical_formula_sum 'C26 H22 Cd5 N16 O5'
_chemical_formula_weight 1200.62
_space_group_IT_number 66
_symmetry_cell_setting orthorhombic
_symmetry_space_group_name_Hall '-C 2 2c'
_symmetry_space_group_name_H-M 'C c c m'
_atom_sites_solution_hydrogens geom
_atom_sites_solution_primary direct
_atom_sites_solution_secondary difmap
_audit_creation_method SHELXL-97
_cell_angle_alpha 90.00
_cell_angle_beta 90.00
_cell_angle_gamma 90.00
_cell_formula_units_Z 4
_cell_length_a 11.0655(2)
_cell_length_b 23.9517(7)
_cell_length_c 15.7838(3)
_cell_measurement_reflns_used 2558
_cell_measurement_temperature 293(2)
_cell_measurement_theta_max 27.48
_cell_measurement_theta_min 2.04
_cell_volume 4183.30(16)
_computing_cell_refinement Denzo/Scalepack
_computing_data_collection Denzo/Scalepack
_computing_data_reduction Denzo/Scalepack
_computing_molecular_graphics 'ORTEP-3 for Windows'
_computing_structure_refinement 'SHELXL-97 (Sheldrick, 1997)'
_computing_structure_solution 'SHELXS-97 (Sheldrick, 1990)'
_diffrn_ambient_temperature 293(2)
_diffrn_measurement_device Nonius-CCD
_diffrn_measurement_method \w
_diffrn_radiation_monochromator graphite
_diffrn_radiation_source 'fine-focus sealed tube'
_diffrn_radiation_type MoK\a
_diffrn_radiation_wavelength 0.71073
_diffrn_reflns_av_R_equivalents 0.027
_diffrn_reflns_av_sigmaI/netI 0.0277
_diffrn_reflns_limit_h_max 14
_diffrn_reflns_limit_h_min 0
_diffrn_reflns_limit_k_max 31
_diffrn_reflns_limit_k_min 0
_diffrn_reflns_limit_l_max 20
_diffrn_reflns_limit_l_min 0
_diffrn_reflns_number 13600
_diffrn_reflns_theta_max 27.46
_diffrn_reflns_theta_min 2.40
_exptl_absorpt_coefficient_mu 2.536
_exptl_crystal_colour colorless
_exptl_crystal_density_diffrn 1.91
_exptl_crystal_density_meas ?
_exptl_crystal_description needle
_exptl_crystal_F_000 2280
_exptl_crystal_size_max 0.40
_exptl_crystal_size_mid 0.15
_exptl_crystal_size_min 0.10
_refine_diff_density_max 1.198
_refine_diff_density_min -1.016
_refine_diff_density_rms 0.131
_refine_ls_extinction_method none
_refine_ls_goodness_of_fit_ref 1.177
_refine_ls_hydrogen_treatment noref
_refine_ls_matrix_type full
_refine_ls_number_parameters 133
_refine_ls_number_reflns 2480
_refine_ls_number_restraints 0
_refine_ls_restrained_S_all 1.177
_refine_ls_R_factor_all 0.0419
_refine_ls_R_factor_gt 0.0346
_refine_ls_shift/su_max 0.001
_refine_ls_shift/su_mean 0.000
_refine_ls_structure_factor_coef Fsqd
_refine_ls_weighting_details 'calc w=1/[\s^2^(Fo^2^)+(0.0528P)^2^+6.0677P] where P=(Fo^2^+2Fc^2^)/3'
_refine_ls_weighting_scheme calc
_refine_ls_wR_factor_gt 0.0917
_refine_ls_wR_factor_ref 0.0995
_reflns_number_gt 2161
_reflns_number_total 2480
_reflns_threshold_expression >2sigma(I)
_cod_data_source_file b111059d.txt
_cod_data_source_block Ia-2
_cod_depositor_comments
;
The following automatic conversions were performed:
'_atom_site_symetry_multiplicity' tag replaced with
'_atom_site_symmetry_multiplicity'.

Automatic conversion script
Id: cif_correct_tags 1440 2010-10-19 06:21:57Z saulius 
;
_cod_original_cell_volume 4183.3(2)
_cod_original_sg_symbol_H-M Cccm
_cod_database_code 7011357

loop_
_symmetry_equiv_pos_as_xyz
'x, y, z'
'-x, -y, z'
'x, -y, -z+1/2'
'-x, y, -z+1/2'
'x+1/2, y+1/2, z'
'-x+1/2, -y+1/2, z'
'x+1/2, -y+1/2, -z+1/2'
'-x+1/2, y+1/2, -z+1/2'
'-x, -y, -z'
'x, y, -z'
'-x, y, z-1/2'
'x, -y, z-1/2'
'-x+1/2, -y+1/2, -z'
'x+1/2, y+1/2, -z'
'-x+1/2, y+1/2, z-1/2'
'x+1/2, -y+1/2, z-1/2'

loop_
_atom_site_label
_atom_site_type_symbol
_atom_site_fract_x
_atom_site_fract_y
_atom_site_fract_z
_atom_site_U_iso_or_equiv
_atom_site_adp_type
_atom_site_occupancy
_atom_site_symmetry_multiplicity
_atom_site_calc_flag
_atom_site_refinement_flags
_atom_site_disorder_assembly
_atom_site_disorder_group
Cd1 Cd 0.2500 0.2500 0.5000 0.03647(15) Uani 1 4 d S . .
Cd2 Cd 0.0000 0.382420(15) 0.2500 0.03857(13) Uani 1 2 d S . .
Cd3 Cd -0.13473(4) 0.09721(2) 0.5000 0.05245(16) Uani 1 2 d S . .
C1 C 0.1027(4) 0.33191(17) 0.3461(2) 0.0455(8) Uani 1 1 d . . .
N1 N 0.1551(3) 0.30538(15) 0.3929(2) 0.0535(8) Uani 1 1 d . . .
C2 C 0.0118(6) 0.1599(3) 0.5000 0.0565(15) Uani 1 2 d S . .
N2 N 0.0891(5) 0.1908(2) 0.5000 0.0579(13) Uani 1 2 d S . .
C3 C 0.2493(4) 0.3951(2) 0.1123(3) 0.0582(11) Uani 1 1 d . . .
N3 N 0.1792(4) 0.3890(2) 0.1620(2) 0.0703(11) Uani 1 1 d . . .
CN1 C 0.0000 0.4760(2) 0.2500 0.0550(13) Uani 1 2 d S . .
CN2 C -0.0310(6) 0.0199(3) 0.5000 0.0722(18) Uani 1 2 d S . .
N101 N 0.5000 0.3550(3) 0.2500 0.0706(17) Uani 1 2 d S . .
C101 C 0.4163(5) 0.3827(2) 0.2929(3) 0.0713(14) Uani 1 1 d . . .
H101 H 0.3583 0.3629 0.3230 0.086 Uiso 1 1 calc R . .
C102 C 0.4130(4) 0.4394(2) 0.2940(3) 0.0567(10) Uani 1 1 d . . .
H102 H 0.3529 0.4581 0.3239 0.068 Uiso 1 1 calc R . .
C103 C 0.5000 0.4690(2) 0.2500 0.0403(11) Uani 1 2 d S . .
C111 C 0.5000 0.2938(5) 0.2500 0.159(7) Uani 1 2 d S . .
H111 H 0.4751 0.2804 0.3046 0.238 Uiso 0.50 1 calc PR . .
H121 H 0.5799 0.2804 0.2378 0.238 Uiso 0.50 1 calc PR . .
H131 H 0.4450 0.2804 0.2076 0.238 Uiso 0.50 1 calc PR . .
N201 N 0.1561(7) 0.4482(4) 0.5000 0.091(2) Uani 1 2 d S . .
C201 C 0.0306(8) 0.4286(5) 0.5000 0.089(3) Uani 1 2 d S . .
H211 H 0.0294 0.3886 0.5029 0.134 Uiso 0.50 1 calc PR . .
H221 H -0.0087 0.4407 0.4490 0.134 Uiso 0.50 1 calc PR . .
H231 H -0.0110 0.4438 0.5481 0.134 Uiso 0.50 1 calc PR . .
O201 O 0.2009(8) 0.4573(5) 0.4331(6) 0.221(5) Uani 1 1 d . . .
O1 O -0.2500 0.2500 0.5000 0.70(5) Uani 1 4 d S . .

loop_
_atom_site_aniso_label
_atom_site_aniso_U_11
_atom_site_aniso_U_22
_atom_site_aniso_U_33
_atom_site_aniso_U_23
_atom_site_aniso_U_13
_atom_site_aniso_U_12
Cd1 0.0386(3) 0.0346(3) 0.0363(3) 0.000 0.000 0.00038(19)
Cd2 0.0451(2) 0.0354(2) 0.0353(2) 0.000 -0.00428(13) 0.000
Cd3 0.0414(2) 0.0754(3) 0.0406(2) 0.000 0.000 -0.0141(2)
C1 0.0470(19) 0.047(2) 0.0428(19) 0.0062(15) -0.0014(15) 0.0029(16)
N1 0.0595(19) 0.053(2) 0.0480(18) 0.0089(15) -0.0048(15) 0.0085(16)
C2 0.051(3) 0.063(4) 0.055(3) 0.000 0.000 -0.011(3)
N2 0.055(3) 0.053(3) 0.066(3) 0.000 0.000 -0.015(2)
C3 0.048(2) 0.082(3) 0.045(2) 0.000(2) -0.0016(17) 0.007(2)
N3 0.062(2) 0.100(4) 0.048(2) 0.002(2) 0.0073(19) -0.001(2)
CN1 0.066(3) 0.042(3) 0.057(3) 0.000 0.002(2) 0.000
CN2 0.064(4) 0.078(5) 0.075(4) 0.000 0.000 -0.012(3)
N101 0.116(5) 0.044(3) 0.052(3) 0.000 -0.014(3) 0.000
C101 0.089(4) 0.065(3) 0.059(3) 0.008(2) -0.003(3) -0.026(3)
C102 0.057(2) 0.063(3) 0.050(2) -0.0011(19) 0.0089(18) -0.009(2)
C103 0.042(3) 0.047(3) 0.033(2) 0.000 -0.0034(17) 0.000
C111 0.31(2) 0.042(5) 0.125(10) 0.000 -0.015(11) 0.000
N201 0.062(4) 0.112(6) 0.099(6) 0.000 0.000 -0.015(4)
C201 0.070(5) 0.102(7) 0.095(6) 0.000 0.000 -0.015(5)
O201 0.161(7) 0.331(13) 0.172(7) 0.002(8) 0.095(6) -0.061(7)
O1 0.49(6) 0.28(4) 1.32(15) 0.000 0.000 0.30(4)

loop_
_atom_type_symbol
_atom_type_description
_atom_type_scat_dispersion_real
_atom_type_scat_dispersion_imag
_atom_type_scat_source
C C 0.0033 0.0016 'International Tables Vol C Tables 4.2.6.8 and 6.1.1.4'
H H 0.0000 0.0000 'International Tables Vol C Tables 4.2.6.8 and 6.1.1.4'
Cd Cd -0.8075 1.2024 'International Tables Vol C Tables 4.2.6.8 and 6.1.1.4'
N N 0.0061 0.0033 'International Tables Vol C Tables 4.2.6.8 and 6.1.1.4'
O O 0.0106 0.0060 'International Tables Vol C Tables 4.2.6.8 and 6.1.1.4'

loop_
_geom_angle_atom_site_label_1
_geom_angle_atom_site_label_2
_geom_angle_atom_site_label_3
_geom_angle
_geom_angle_site_symmetry_1
_geom_angle_site_symmetry_3
_geom_angle_publ_flag
N2 Cd1 N2 180.0 13_556 . ?
N2 Cd1 N1 90.14(14) 13_556 6 ?
N2 Cd1 N1 89.86(14) . 6 ?
N2 Cd1 N1 89.86(14) 13_556 . ?
N2 Cd1 N1 90.14(14) . . ?
N1 Cd1 N1 90.03(18) 6 . ?
N2 Cd1 N1 89.86(14) 13_556 10_556 ?
N2 Cd1 N1 90.14(14) . 10_556 ?
N1 Cd1 N1 180.0 6 10_556 ?
N1 Cd1 N1 89.97(18) . 10_556 ?
N2 Cd1 N1 90.14(14) 13_556 13_556 ?
N2 Cd1 N1 89.86(14) . 13_556 ?
N1 Cd1 N1 89.97(18) 6 13_556 ?
N1 Cd1 N1 180.0 . 13_556 ?
N1 Cd1 N1 90.03(18) 10_556 13_556 ?
CN1 Cd2 C1 122.55(11) . 4 ?
CN1 Cd2 C1 122.55(11) . . ?
C1 Cd2 C1 114.9(2) 4 . ?
CN1 Cd2 N3 86.28(12) . . ?
C1 Cd2 N3 93.56(14) 4 . ?
C1 Cd2 N3 90.44(15) . . ?
CN1 Cd2 N3 86.28(12) . 4 ?
C1 Cd2 N3 90.44(15) 4 4 ?
C1 Cd2 N3 93.56(14) . 4 ?
N3 Cd2 N3 172.6(2) . 4 ?
CN2 Cd3 C3 112.30(17) . 7_455 ?
CN2 Cd3 C3 112.30(17) . 16_456 ?
C3 Cd3 C3 107.6(2) 7_455 16_456 ?
CN2 Cd3 C2 101.0(3) . . ?
C3 Cd3 C2 111.80(16) 7_455 . ?
C3 Cd3 C2 111.80(16) 16_456 . ?
N1 C1 Cd2 178.1(4) . . ?
C1 N1 Cd1 174.8(3) . . ?
N2 C2 Cd3 178.0(6) . . ?
C2 N2 Cd1 177.7(6) . . ?
N3 C3 Cd3 170.9(4) . 7 ?
C3 N3 Cd2 169.0(4) . . ?
CN1 CN1 Cd2 180.0 2_565 . ?
CN2 CN2 Cd3 176.1(9) 9_556 . ?
C101 N101 C101 119.8(6) 4_655 . ?
C101 N101 C111 120.1(3) 4_655 . ?
C101 N101 C111 120.1(3) . . ?
N101 C101 C102 121.8(5) . . ?
C101 C102 C103 119.1(5) . . ?
C102 C103 C102 118.4(6) . 4_655 ?
C102 C103 C103 120.8(3) . 2_665 ?
C102 C103 C103 120.8(3) 4_655 2_665 ?
O201 N201 O201 125.7(12) . 10_556 ?
O201 N201 C201 117.1(6) . . ?
O201 N201 C201 117.1(6) 10_556 . ?

loop_
_geom_bond_atom_site_label_1
_geom_bond_atom_site_label_2
_geom_bond_distance
_geom_bond_site_symmetry_2
_geom_bond_publ_flag
Cd1 N2 2.276(5) 13_556 ?
Cd1 N2 2.276(5) . ?
Cd1 N1 2.392(3) 6 ?
Cd1 N1 2.392(3) . ?
Cd1 N1 2.392(3) 10_556 ?
Cd1 N1 2.392(3) 13_556 ?
Cd2 CN1 2.241(6) . ?
Cd2 C1 2.249(4) 4 ?
Cd2 C1 2.249(4) . ?
Cd2 N3 2.426(4) . ?
Cd2 N3 2.426(4) 4 ?
Cd3 CN2 2.179(8) . ?
Cd3 C3 2.196(5) 7_455 ?
Cd3 C3 2.196(5) 16_456 ?
Cd3 C2 2.210(6) . ?
C1 N1 1.134(5) . ?
C2 N2 1.130(8) . ?
C3 N3 1.113(6) . ?
C3 Cd3 2.196(5) 7 ?
CN1 CN1 1.151(12) 2_565 ?
CN2 CN2 1.174(15) 9_556 ?
N101 C101 1.326(7) 4_655 ?
N101 C101 1.326(7) . ?
N101 C111 1.465(12) . ?
C101 C102 1.358(7) . ?
C102 C103 1.382(5) . ?
C103 C102 1.382(5) 4_655 ?
C103 C103 1.487(12) 2_665 ?
N201 O201 1.186(7) . ?
N201 O201 1.186(7) 10_556 ?
N201 C201 1.466(11) . ?

loop_
_geom_torsion_atom_site_label_1
_geom_torsion_atom_site_label_2
_geom_torsion_atom_site_label_3
_geom_torsion_atom_site_label_4
_geom_torsion
_geom_torsion_site_symmetry_1
_geom_torsion_site_symmetry_2
_geom_torsion_site_symmetry_3
_geom_torsion_site_symmetry_4
_geom_torsion_publ_flag
C102 C103 C103 C102 108.4(4) . . 2_665 2_665 ?
